data_4322467
loop_
_publ_author_name
'K. Rajender Reddy'
'\^Angela Domingos'
'Ant\'onio Paulo'
'Isabel Santos'

_publ_section_title
;
 Rhenium(V) Dioxo Complexes with Dihydrobis(pyrazolyl)borates: Synthesis
 and Reactivity toward Electrophilic Substrates
;
_journal_name_full 'Inorganic Chemistry'
_journal_page_first 4278
_journal_page_last 4282
_journal_paper_doi 10.1021/ic990229j
_journal_volume 38
_journal_year 1999
_chemical_formula_structural '[ReO(OSiMe3){H2B(pz)2}2]'
_chemical_formula_sum 'C15 H25 B2 N8 O2 Re Si'
_chemical_formula_weight 585.34
_chemical_name_systematic
; 
 ? 
;
_space_group_IT_number 14
_symmetry_cell_setting monoclinic
_symmetry_space_group_name_Hall '-P 2yn'
_symmetry_space_group_name_H-M 'P 1 21/n 1'
_atom_sites_solution_hydrogens geom
_atom_sites_solution_primary direct
_atom_sites_solution_secondary difmap
_audit_creation_method SHELXL
_cell_angle_alpha 90.00
_cell_angle_beta 98.670(10)
_cell_angle_gamma 90.00
_cell_formula_units_Z 4
_cell_length_a 10.785(2)
_cell_length_b 17.680(2)
_cell_length_c 11.971(2)
_cell_measurement_reflns_used 25
_cell_measurement_temperature 293(2)
_cell_measurement_theta_max 14.9
_cell_measurement_theta_min 10.2
_cell_volume 2256.5(6)
_computing_cell_refinement 'CAD4 software(Enraf-Nonius,1989)'
_computing_data_collection 'CAD4 software(Enraf-Nonius,1989)'
_computing_data_reduction 'process-MOLEN (Fair, 1990)'
_computing_molecular_graphics ORTEP(Johnson,1976)
_computing_structure_refinement 'SHELXL-93 (Sheldrick, 1993)'
_computing_structure_solution 'SHELXS-86 (Sheldrick, 1990)'
_diffrn_ambient_temperature 293(2)
_diffrn_measurement_device CAD4-Enraf-Nonius
_diffrn_measurement_method \w/2\qscan
_diffrn_radiation_monochromator graphite
_diffrn_radiation_source 'fine-focus sealed tube'
_diffrn_radiation_type MoK\a
_diffrn_radiation_wavelength 0.71073
_diffrn_reflns_av_R_equivalents 0.0192
_diffrn_reflns_av_sigmaI/netI 0.0226
_diffrn_reflns_limit_h_max 0
_diffrn_reflns_limit_h_min -12
_diffrn_reflns_limit_k_max 0
_diffrn_reflns_limit_k_min -21
_diffrn_reflns_limit_l_max 14
_diffrn_reflns_limit_l_min -14
_diffrn_reflns_number 4202
_diffrn_reflns_theta_max 24.99
_diffrn_reflns_theta_min 2.07
_diffrn_standards_decay_% none
_diffrn_standards_interval_count 100
_diffrn_standards_interval_time 3600
_diffrn_standards_number 3
_exptl_absorpt_coefficient_mu 5.466
_exptl_absorpt_correction_T_max 0.9971
_exptl_absorpt_correction_T_min 0.8009
_exptl_absorpt_correction_type 'empirical via\y-scan North et al(1968)'
_exptl_crystal_colour yellow
_exptl_crystal_density_diffrn 1.723
_exptl_crystal_density_meas ?
_exptl_crystal_description irregular
_exptl_crystal_F_000 1144
_exptl_crystal_size_max 0.56
_exptl_crystal_size_mid 0.45
_exptl_crystal_size_min 0.36
_refine_diff_density_max 0.399
_refine_diff_density_min -0.734
_refine_diff_density_rms 0.107
_refine_ls_extinction_method none
_refine_ls_goodness_of_fit_all 0.961
_refine_ls_goodness_of_fit_obs 0.898
_refine_ls_matrix_type full
_refine_ls_number_parameters 262
_refine_ls_number_reflns 3978
_refine_ls_number_restraints 0
_refine_ls_restrained_S_all 0.962
_refine_ls_restrained_S_obs 0.898
_refine_ls_R_factor_all 0.0366
_refine_ls_R_factor_obs 0.0257
_refine_ls_shift/esd_max 0.001
_refine_ls_shift/esd_mean 0.000
_refine_ls_structure_factor_coef Fsqd
_refine_ls_weighting_details 'w=1/[\s^2^(Fo^2^)+(0.0361P)^2^+6.2609P] where P=(Fo^2^+2Fc^2^)/3'
_refine_ls_weighting_scheme calc
_refine_ls_wR_factor_all 0.0679
_refine_ls_wR_factor_obs 0.0577
_reflns_number_observed 3346
_reflns_number_total 3979
_reflns_observed_criterion >2sigma(I)
_cod_data_source_file ic990229j_2.cif
_cod_data_source_block C15H25B2N8O2ReSi
_cod_depositor_comments
;
The following automatic conversions were performed:

'_exptl_crystal_density_meas' value 'not measured' was changed to '?'
- the value is perceived as not measured.

Automatic conversion script
Id: cif_fix_values 3008 2015-01-20 13:52:24Z robertas 

The following automatic conversions were performed:

'_refine_ls_weighting_scheme' value 'calc
w=1/[\s^2^(Fo^2^)+(0.0361P)^2^+6.2609P] where P=(Fo^2^+2Fc^2^)/3' was
changed to 'calc'. New tag '_refine_ls_weighting_details' was
created. The value of the new tag was set to
'w=1/[\s^2^(Fo^2^)+(0.0361P)^2^+6.2609P] where P=(Fo^2^+2Fc^2^)/3'.

Automatic conversion script
Id: cif_fix_values 3143 2015-03-26 13:38:13Z robertas 
;
_cod_database_code 4322467

loop_
_symmetry_equiv_pos_as_xyz
'x, y, z'
'-x+1/2, y+1/2, -z+1/2'
'-x, -y, -z'
'x-1/2, -y-1/2, z-1/2'

loop_
_atom_site_aniso_label
_atom_site_aniso_U_11
_atom_site_aniso_U_22
_atom_site_aniso_U_33
_atom_site_aniso_U_23
_atom_site_aniso_U_13
_atom_site_aniso_U_12
Re1 0.03287(12) 0.03756(12) 0.02757(11) -0.00191(9) 0.00968(7) -0.00461(9)
O1 0.046(2) 0.055(2) 0.041(2) -0.008(2) 0.013(2) -0.013(2)
O2 0.040(2) 0.043(2) 0.034(2) -0.004(2) 0.012(2) -0.010(2)
B1 0.079(5) 0.059(5) 0.048(4) -0.020(3) 0.021(4) -0.010(4)
N1 0.050(3) 0.045(3) 0.039(3) -0.002(2) 0.018(2) -0.001(2)
N11 0.057(3) 0.054(3) 0.056(3) -0.008(2) 0.025(3) 0.010(3)
C13 0.048(4) 0.063(4) 0.051(4) 0.004(3) 0.002(3) 0.007(3)
C12 0.057(4) 0.091(6) 0.089(6) 0.015(5) 0.016(4) 0.035(4)
C11 0.076(5) 0.082(5) 0.084(6) -0.003(4) 0.041(4) 0.019(4)
N2 0.043(3) 0.054(3) 0.031(2) 0.002(2) 0.009(2) -0.004(2)
N22 0.060(3) 0.065(3) 0.026(2) -0.008(2) 0.013(2) -0.013(3)
C23 0.050(4) 0.072(4) 0.039(3) 0.005(3) 0.006(3) -0.004(3)
C22 0.076(5) 0.087(5) 0.031(3) 0.011(3) 0.008(3) -0.017(4)
C21 0.071(4) 0.091(5) 0.033(3) -0.010(3) 0.015(3) -0.024(4)
B2 0.057(4) 0.058(4) 0.048(4) -0.016(3) 0.018(3) -0.005(3)
N3 0.043(3) 0.048(3) 0.031(2) -0.003(2) 0.012(2) -0.009(2)
N33 0.046(3) 0.055(3) 0.029(2) -0.011(2) 0.014(2) -0.009(2)
C33 0.049(3) 0.050(3) 0.038(3) 0.009(3) 0.008(3) -0.006(3)
C32 0.066(4) 0.075(5) 0.035(3) 0.008(3) 0.009(3) -0.019(4)
C31 0.056(4) 0.085(5) 0.030(3) -0.013(3) 0.016(3) -0.023(4)
N4 0.037(2) 0.052(3) 0.045(3) -0.003(2) 0.012(2) -0.004(2)
N44 0.047(3) 0.041(3) 0.054(3) -0.006(2) 0.017(2) 0.004(2)
C43 0.045(3) 0.062(4) 0.056(4) 0.010(3) 0.003(3) 0.000(3)
C42 0.046(4) 0.059(4) 0.104(6) 0.014(4) 0.014(4) 0.010(3)
C41 0.053(4) 0.051(4) 0.088(5) -0.002(4) 0.023(4) 0.008(3)
Si1 0.0459(9) 0.0448(9) 0.0489(9) -0.0025(7) 0.0133(7) -0.0135(7)
C5 0.060(4) 0.093(6) 0.091(6) -0.006(5) 0.040(4) -0.013(4)
C6 0.116(7) 0.046(4) 0.103(6) 0.005(4) 0.035(5) -0.010(4)
C7 0.095(6) 0.113(7) 0.077(6) 0.005(5) -0.021(5) -0.049(5)

loop_
_atom_site_label
_atom_site_type_symbol
_atom_site_fract_x
_atom_site_fract_y
_atom_site_fract_z
_atom_site_U_iso_or_equiv
_atom_site_thermal_displace_type
_atom_site_occupancy
_atom_site_calc_flag
_atom_site_refinement_flags
_atom_site_disorder_group
Re1 Re 0.17113(2) 0.051172(11) 0.25827(2) 0.03214(8) Uani 1 d . .
O1 O 0.0576(4) -0.0148(2) 0.2301(3) 0.0465(9) Uani 1 d . .
O2 O 0.2966(3) 0.1260(2) 0.2871(3) 0.0384(8) Uani 1 d . .
B1 B 0.2412(8) -0.0658(4) 0.0529(6) 0.060(2) Uani 1 d . .
H1A H 0.1634(8) -0.0888(4) 0.0672(6) 0.073 Uiso 1 calc R .
H1B H 0.2729(8) -0.0944(4) -0.0059(6) 0.073 Uiso 1 calc R .
N1 N 0.3192(4) -0.0261(3) 0.2563(4) 0.0433(11) Uani 1 d . .
N11 N 0.3379(5) -0.0653(3) 0.1615(4) 0.0541(13) Uani 1 d . .
C13 C 0.4195(6) -0.0389(4) 0.3357(6) 0.055(2) Uani 1 d . .
H11 H 0.4319(6) -0.0182(4) 0.4080(6) 0.066 Uiso 1 calc R .
C12 C 0.5005(7) -0.0871(5) 0.2933(7) 0.078(2) Uani 1 d . .
H12 H 0.5762(7) -0.1058(5) 0.3304(7) 0.094 Uiso 1 calc R .
C11 C 0.4462(7) -0.1018(5) 0.1857(7) 0.078(2) Uani 1 d . .
H13 H 0.4803(7) -0.1330(5) 0.1357(7) 0.093 Uiso 1 calc R .
N2 N 0.1773(4) 0.0715(3) 0.0843(4) 0.0424(11) Uani 1 d . .
N22 N 0.2189(5) 0.0177(3) 0.0163(4) 0.0496(12) Uani 1 d . .
C23 C 0.1637(6) 0.1354(4) 0.0266(5) 0.054(2) Uani 1 d . .
H21 H 0.1370(6) 0.1810(4) 0.0536(5) 0.064 Uiso 1 calc R .
C22 C 0.1950(7) 0.1245(5) -0.0795(5) 0.065(2) Uani 1 d . .
H22 H 0.1935(7) 0.1602(5) -0.1368(5) 0.078 Uiso 1 calc R .
C21 C 0.2286(7) 0.0502(4) -0.0829(5) 0.064(2) Uani 1 d . .
H23 H 0.2543(7) 0.0260(4) -0.1445(5) 0.077 Uiso 1 calc R .
B2 B 0.1221(7) 0.1728(4) 0.4720(6) 0.053(2) Uani 1 d . .
H2A H 0.2005(7) 0.1956(4) 0.4588(6) 0.064 Uiso 1 calc R .
H2B H 0.0914(7) 0.2003(4) 0.5324(6) 0.064 Uiso 1 calc R .
N3 N 0.1784(4) 0.0351(3) 0.4338(4) 0.0399(11) Uani 1 d . .
N33 N 0.1426(4) 0.0885(3) 0.5047(4) 0.0426(11) Uani 1 d . .
C33 C 0.1922(5) -0.0296(3) 0.4906(5) 0.0458(14) Uani 1 d . .
H31 H 0.2162(5) -0.0753(3) 0.4620(5) 0.055 Uiso 1 calc R .
C32 C 0.1655(6) -0.0187(4) 0.5980(5) 0.058(2) Uani 1 d . .
H32 H 0.1672(6) -0.0547(4) 0.6550(5) 0.070 Uiso 1 calc R .
C31 C 0.1364(6) 0.0551(4) 0.6033(5) 0.056(2) Uani 1 d . .
H33 H 0.1150(6) 0.0792(4) 0.6667(5) 0.067 Uiso 1 calc R .
N4 N 0.0379(4) 0.1379(3) 0.2655(4) 0.0440(11) Uani 1 d . .
N44 N 0.0238(4) 0.1759(3) 0.3621(4) 0.0464(11) Uani 1 d . .
C43 C -0.0601(6) 0.1576(4) 0.1876(5) 0.055(2) Uani 1 d . .
H41 H -0.0749(6) 0.1397(4) 0.1137(5) 0.066 Uiso 1 calc R .
C42 C -0.1347(6) 0.2081(4) 0.2335(7) 0.069(2) Uani 1 d . .
H42 H -0.2080(6) 0.2307(4) 0.1978(7) 0.083 Uiso 1 calc R .
C41 C -0.0794(6) 0.2182(4) 0.3419(7) 0.063(2) Uani 1 d . .
H43 H -0.1090(6) 0.2498(4) 0.3941(7) 0.075 Uiso 1 calc R .
Si1 Si 0.4173(2) 0.17958(9) 0.27222(14) 0.0459(4) Uani 1 d . .
C5 C 0.5010(7) 0.1341(5) 0.1641(7) 0.078(2) Uani 1 d . .
H5A H 0.5301(7) 0.0849(5) 0.1902(7) 0.117 Uiso 1 calc R .
H5B H 0.5713(7) 0.1648(5) 0.1524(7) 0.117 Uiso 1 calc R .
H5C H 0.4447(7) 0.1292(5) 0.0943(7) 0.117 Uiso 1 calc R .
C6 C 0.3595(8) 0.2744(4) 0.2260(7) 0.086(3) Uani 1 d . .
H6A H 0.3057(8) 0.2705(4) 0.1546(7) 0.129 Uiso 1 calc R .
H6B H 0.4293(8) 0.3066(4) 0.2181(7) 0.129 Uiso 1 calc R .
H6C H 0.3133(8) 0.2955(4) 0.2811(7) 0.129 Uiso 1 calc R .
C7 C 0.5217(8) 0.1820(5) 0.4094(7) 0.098(3) Uani 1 d . .
H7A H 0.5495(8) 0.1317(5) 0.4301(7) 0.147 Uiso 1 calc R .
H7B H 0.4770(8) 0.2023(5) 0.4661(7) 0.147 Uiso 1 calc R .
H7C H 0.5930(8) 0.2134(5) 0.4031(7) 0.147 Uiso 1 calc R .

loop_
_atom_type_symbol
_atom_type_description
_atom_type_scat_dispersion_real
_atom_type_scat_dispersion_imag
_atom_type_scat_source
H H 0.0000 0.0000 'International Tables Vol C Tables 4.2.6.8 and 6.1.1.4'
C C 0.0033 0.0016 'International Tables Vol C Tables 4.2.6.8 and 6.1.1.4'
N N 0.0061 0.0033 'International Tables Vol C Tables 4.2.6.8 and 6.1.1.4'
O O 0.0106 0.0060 'International Tables Vol C Tables 4.2.6.8 and 6.1.1.4'
B B 0.0013 0.0007 'International Tables Vol C Tables 4.2.6.8 and 6.1.1.4'
Si Si 0.0817 0.0704 'International Tables Vol C Tables 4.2.6.8 and 6.1.1.4'
Re Re -1.0185 7.2310 'International Tables Vol C Tables 4.2.6.8 and 6.1.1.4'

loop_
_geom_angle_atom_site_label_1
_geom_angle_atom_site_label_2
_geom_angle_atom_site_label_3
_geom_angle
_geom_angle_site_symmetry_1
_geom_angle_site_symmetry_3
_geom_angle_publ_flag
O1 Re1 O2 178.8(2) . . ?
O1 Re1 N1 94.5(2) . . ?
O2 Re1 N1 86.1(2) . . ?
O1 Re1 N3 91.3(2) . . ?
O2 Re1 N3 89.7(2) . . ?
N1 Re1 N3 90.5(2) . . ?
O1 Re1 N4 91.9(2) . . ?
O2 Re1 N4 87.5(2) . . ?
N1 Re1 N4 173.6(2) . . ?
N3 Re1 N4 88.9(2) . . ?
O1 Re1 N2 92.9(2) . . ?
O2 Re1 N2 86.2(2) . . ?
N1 Re1 N2 87.9(2) . . ?
N3 Re1 N2 175.7(2) . . ?
N4 Re1 N2 92.2(2) . . ?
Si1 O2 Re1 160.7(2) . . ?
N11 B1 N22 106.8(5) . . ?
C13 N1 N11 107.3(5) . . ?
C13 N1 Re1 129.1(4) . . ?
N11 N1 Re1 123.0(4) . . ?
C11 N11 N1 107.4(6) . . ?
C11 N11 B1 130.0(6) . . ?
N1 N11 B1 122.5(5) . . ?
N1 C13 C12 109.3(6) . . ?
C11 C12 C13 105.2(6) . . ?
N11 C11 C12 110.7(6) . . ?
C23 N2 N22 107.7(5) . . ?
C23 N2 Re1 129.8(4) . . ?
N22 N2 Re1 121.8(4) . . ?
C21 N22 N2 107.8(5) . . ?
C21 N22 B1 129.2(6) . . ?
N2 N22 B1 123.0(5) . . ?
N2 C23 C22 109.9(6) . . ?
C21 C22 C23 105.4(6) . . ?
N22 C21 C22 109.3(6) . . ?
N33 B2 N44 107.4(5) . . ?
C33 N3 N33 107.4(4) . . ?
C33 N3 Re1 127.6(4) . . ?
N33 N3 Re1 123.7(3) . . ?
C31 N33 N3 107.5(5) . . ?
C31 N33 B2 128.9(5) . . ?
N3 N33 B2 123.5(4) . . ?
N3 C33 C32 109.6(6) . . ?
C31 C32 C33 105.2(6) . . ?
N33 C31 C32 110.3(5) . . ?
C43 N4 N44 106.5(5) . . ?
C43 N4 Re1 128.9(4) . . ?
N44 N4 Re1 123.7(4) . . ?
C41 N44 N4 108.6(5) . . ?
C41 N44 B2 127.9(5) . . ?
N4 N44 B2 123.3(5) . . ?
N4 C43 C42 109.7(6) . . ?
C41 C42 C43 105.6(6) . . ?
N44 C41 C42 109.6(6) . . ?
O2 Si1 C6 108.7(3) . . ?
O2 Si1 C7 107.7(3) . . ?
C6 Si1 C7 112.3(4) . . ?
O2 Si1 C5 107.5(3) . . ?
C6 Si1 C5 111.1(4) . . ?
C7 Si1 C5 109.4(4) . . ?

loop_
_geom_bond_atom_site_label_1
_geom_bond_atom_site_label_2
_geom_bond_distance
_geom_bond_site_symmetry_2
_geom_bond_publ_flag
Re1 O1 1.688(4) . ?
Re1 O2 1.886(3) . ?
Re1 N1 2.105(5) . ?
Re1 N3 2.110(4) . ?
Re1 N4 2.113(5) . ?
Re1 N2 2.124(4) . ?
O2 Si1 1.641(4) . ?
B1 N11 1.539(9) . ?
B1 N22 1.549(9) . ?
N1 C13 1.347(7) . ?
N1 N11 1.371(6) . ?
N11 C11 1.328(9) . ?
C13 C12 1.372(9) . ?
C12 C11 1.357(11) . ?
N2 C23 1.321(8) . ?
N2 N22 1.371(7) . ?
N22 C21 1.338(8) . ?
C23 C22 1.376(8) . ?
C22 C21 1.365(10) . ?
B2 N33 1.549(9) . ?
B2 N44 1.562(9) . ?
N3 C33 1.328(7) . ?
N3 N33 1.364(6) . ?
N33 C31 1.331(7) . ?
C33 C32 1.372(8) . ?
C32 C31 1.346(9) . ?
N4 C43 1.345(7) . ?
N4 N44 1.365(6) . ?
N44 C41 1.333(8) . ?
C43 C42 1.371(9) . ?
C42 C41 1.356(10) . ?
Si1 C6 1.844(7) . ?
Si1 C7 1.846(7) . ?
Si1 C5 1.868(7) . ?
